data_1564253
loop_
_publ_author_name
'Nagashima, M.'
'Nishio-Hamane, D.'
'Ito, S.'
'Tanaka, T.'

_publ_section_title
;
 Ferriprehnite, Ca2Fe3+(AlSi3)O10(OH)2, an Fe3+ analogue of prehnite, from
 Kouragahana, Shimane Prefecture, Japan : prehnite from N'Chwaning mine
;
_journal_name_full 'Journal of Mineralogical and Petrological Sciences'
_journal_page_first 129
_journal_page_last 139
_journal_paper_doi 10.2465/jmps.210127
_journal_volume 116
_journal_year 2021
_chemical_formula_sum 'Al2.01 Ca1.98 H2 Mn0.01 O12 Si2.99'
_chemical_name_common Ca1.98Mn0.01Al1.00(Al1.01Si2.99)O10(OH)2
_chemical_name_mineral ferriprehnite
_space_group_IT_number 28
_space_group_name_Hall 'P 2 -2a'
_space_group_name_H-M_alt 'P m a 2'
_cell_angle_alpha 90.000000
_cell_angle_beta 90.000000
_cell_angle_gamma 90.000000
_cell_formula_units_Z 2
_cell_length_a 18.4626(4)
_cell_length_b 5.4793(1)
_cell_length_c 4.6201(1)
_cell_volume 467.379(17)
_diffrn_ambient_pressure 100
_diffrn_ambient_temperature 298
_cod_data_source_file prehnite1.cif
_cod_data_source_block prehnite1
_cod_original_cell_volume 467.38(1)
_cod_original_formula_sum 'Ca1.98 Mn0.01 Al2.01 Si2.99 O12 H2'
_cod_database_code 1564253

loop_
_space_group_symop_id
_space_group_symop_operation_xyz
1 x,y,z
2 -x,-y,z
3 x+1/2,-y,z
4 -x+1/2,y,z

loop_
_atom_site_label
_atom_site_occupancy
_atom_site_fract_x
_atom_site_fract_y
_atom_site_fract_z
_atom_site_adp_type
_atom_site_U_iso_or_equiv
_atom_site_type_symbol
A 1.0 0.150673(14) 0.76125(6) 0.0000(2) Uani 0.00801(6) Ca
M 1.0 0.250000 0.26249(14) 0.0021(3) Uani 0.00487(10) Al
T1 1.0 0.130587(19) 0.25127(9) 0.5087(3) Uani 0.00473(7) Si
T2A 1.0 0.000000 0.000000 0.8164(2) Uani 0.00514(14) Al
T2S 1.0 0.000000 0.500000 0.1990(2) Uani 0.00490(12) Si
O1a 1.0 0.17654(7) 0.1304(2) 0.2503(4) Uani 0.0074(2) O
O1b 1.0 0.17667(7) 0.3942(2) 0.7510(4) Uani 0.0072(2) O
O2a 1.0 0.08263(7) 0.0288(2) 0.6469(4) Uani 0.0086(3) O
O2b 1.0 0.07434(8) 0.4614(3) 0.3851(4) Uani 0.0115(3) O
O3 1.0 0.01969(6) 0.7402(2) 0.0150(6) Uani 0.0103(2) O
OHa 1.0 0.250000 0.9598(3) 0.7951(5) Uani 0.0069(3) O
OHb 1.0 0.250000 0.5634(3) 0.2090(5) Uani 0.0066(3) O
Ha 1.0 0.250000 0.986(10) 0.5853(18) Uiso 0.05 H
Hb 1.0 0.250000 0.532(9) 0.418(2) Uiso 0.05 H

loop_
_atom_site_aniso_label
_atom_site_aniso_U_11
_atom_site_aniso_U_22
_atom_site_aniso_U_33
_atom_site_aniso_U_12
_atom_site_aniso_U_13
_atom_site_aniso_U_23
A 0.00541(10) 0.00728(11) 0.01133(13) 0.00030(10) -0.00117(19) -0.00023(13)
M 0.0047(2) 0.0059(2) 0.0041(2) 0.00000 0.00000 0.0002(2)
T1 0.00420(13) 0.00594(15) 0.00406(16) -0.00010(13) 0.0007(3) 0.00002(13)
T2A 0.0040(3) 0.0055(3) 0.0059(3) -0.0005(2) 0.00000 0.0000
T2S 0.0045(2) 0.0052(2) 0.0050(3) 0.00054(18) 0.00000 0.00000
O1a 0.0079(4) 0.0083(5) 0.0060(6) -0.0008(4) 0.0009(5) -0.0011(5)
O1b 0.0074(4) 0.0089(5) 0.0054(6) 0.0009(4) -0.0041(5) -0.0017(5)
O2a 0.0078(4) 0.0084(5) 0.0095(7) -0.0013(4) 0.0034(5) 0.0006(5)
O2b 0.0107(5) 0.0108(6) 0.0130(7) 0.0041(4) -0.0052(5) -0.0001(6)
O3 0.0091(4) 0.0099(4) 0.0120(5) 0.0000(4) -0.0009(8) 0.0028(4)
OHa 0.0068(6) 0.0074(7) 0.0065(9) 0.00000 0.00000 0.0000(7)
OHb 0.0092(7) 0.0076(7) 0.0031(8) 0.00000 0.00000 -0.0010(7)
